data_1550152
loop_
_publ_author_name
'Wang, Wenguang'
'Chu, Xiaoxiao'
'Jin, Jihao'
'Ming, Bangrong'
'Pang, Maofu'
'Yu, Xin'
'Tung, Chen-Ho'

_publ_section_title
;
 Bimetallic Nickel-Cobalt Hydride in H2 Activation and Catalytic Proton
 Reduction
;
_journal_name_full 'Chemical Science'
_journal_paper_doi 10.1039/C8SC04346A
_journal_year 2019
_chemical_formula_sum 'C39 H45 Co Ni P2 S2'
_chemical_formula_weight 757.45
_space_group_crystal_system monoclinic
_space_group_IT_number 14
_space_group_name_Hall '-P 2yn'
_space_group_name_H-M_alt 'P 1 21/n 1'
_symmetry_space_group_name_Hall '-P 2yn'
_symmetry_space_group_name_H-M 'P 1 21/n 1'
_atom_sites_solution_hydrogens geom
_audit_creation_method SHELXL-2014/7
_audit_update_record
;
2018-05-08 deposited with the CCDC.
2018-10-29 downloaded from the CCDC.
;
_cell_angle_alpha 90
_cell_angle_beta 106.4521(17)
_cell_angle_gamma 90
_cell_formula_units_Z 4
_cell_length_a 12.47350(19)
_cell_length_b 15.4030(2)
_cell_length_c 19.4262(3)
_cell_measurement_reflns_used 6568
_cell_measurement_temperature 293(2)
_cell_measurement_theta_max 70.7200
_cell_measurement_theta_min 3.7190
_cell_volume 3579.53(10)
_computing_structure_refinement 'SHELXL-2014/7 (Sheldrick, 2014)'
_diffrn_ambient_temperature 293(2)
_diffrn_measured_fraction_theta_full 0.999
_diffrn_measured_fraction_theta_max 0.983
_diffrn_measurement_device_type 'SuperNova, Dual, Cu at zero, Eos'
_diffrn_radiation_type CuK\a
_diffrn_radiation_wavelength 1.54184
_diffrn_reflns_av_R_equivalents 0.0276
_diffrn_reflns_av_unetI/netI 0.0373
_diffrn_reflns_Laue_measured_fraction_full 0.999
_diffrn_reflns_Laue_measured_fraction_max 0.983
_diffrn_reflns_limit_h_max 15
_diffrn_reflns_limit_h_min -15
_diffrn_reflns_limit_k_max 18
_diffrn_reflns_limit_k_min -18
_diffrn_reflns_limit_l_max 22
_diffrn_reflns_limit_l_min -23
_diffrn_reflns_number 13897
_diffrn_reflns_point_group_measured_fraction_full 0.999
_diffrn_reflns_point_group_measured_fraction_max 0.983
_diffrn_reflns_theta_full 67.684
_diffrn_reflns_theta_max 70.877
_diffrn_reflns_theta_min 3.723
_exptl_absorpt_coefficient_mu 6.414
_exptl_crystal_density_diffrn 1.406
_exptl_crystal_description block
_exptl_crystal_F_000 1584
_refine_diff_density_max 0.967
_refine_diff_density_min -0.625
_refine_diff_density_rms 0.071
_refine_ls_extinction_method none
_refine_ls_goodness_of_fit_ref 1.038
_refine_ls_hydrogen_treatment constr
_refine_ls_matrix_type full
_refine_ls_number_parameters 411
_refine_ls_number_reflns 6782
_refine_ls_number_restraints 0
_refine_ls_restrained_S_all 1.038
_refine_ls_R_factor_all 0.0432
_refine_ls_R_factor_gt 0.0370
_refine_ls_shift/su_max 0.001
_refine_ls_shift/su_mean 0.000
_refine_ls_structure_factor_coef Fsqd
_refine_ls_weighting_details 'w=1/[\s^2^(Fo^2^)+(0.0466P)^2^+2.7560P] where P=(Fo^2^+2Fc^2^)/3'
_refine_ls_weighting_scheme calc
_refine_ls_wR_factor_gt 0.0881
_refine_ls_wR_factor_ref 0.0926
_reflns_Friedel_coverage 0.000
_reflns_number_gt 6112
_reflns_number_total 6782
_reflns_threshold_expression 'I > 2\s(I)'
_cod_data_source_file c8sc04346a2.cif
_cod_data_source_block exp_2286
_cod_original_cell_volume 3579.54(10)
_cod_database_code 1550152
_shelx_shelxl_version_number 2014/7
_shelx_space_group_comment
;
The symmetry employed for this shelxl refinement is uniquely defined
by the following loop, which should always be used as a source of
symmetry information in preference to the above space-group names.
They are only intended as comments.
;

loop_
_space_group_symop_operation_xyz
'x, y, z'
'-x+1/2, y+1/2, -z+1/2'
'-x, -y, -z'
'x-1/2, -y-1/2, z-1/2'

loop_
_atom_site_label
_atom_site_type_symbol
_atom_site_fract_x
_atom_site_fract_y
_atom_site_fract_z
_atom_site_U_iso_or_equiv
_atom_site_adp_type
_atom_site_occupancy
_atom_site_site_symmetry_order
_atom_site_calc_flag
_atom_site_refinement_flags_posn
_atom_site_refinement_flags_adp
C1 C 0.9997(2) 0.10975(17) 0.15839(13) 0.0169(5) Uani 1 1 d . .
C2 C 0.9384(2) 0.03376(17) 0.12622(13) 0.0160(5) Uani 1 1 d . .
C3 C 0.9006(2) 0.04718(16) 0.05071(13) 0.0165(5) Uani 1 1 d . .
C4 C 0.9397(2) 0.13123(17) 0.03618(13) 0.0169(5) Uani 1 1 d . .
C5 C 1.0018(2) 0.16902(17) 0.10239(13) 0.0166(5) Uani 1 1 d . .
C6 C 1.0579(2) 0.1197(2) 0.23693(14) 0.0247(6) Uani 1 1 d . .
H6A H 1.0763 0.1797 0.2475 0.037 Uiso 1 1 calc R U
H6B H 1.1252 0.0857 0.2492 0.037 Uiso 1 1 calc R U
H6C H 1.0095 0.1001 0.2644 0.037 Uiso 1 1 calc R U
C7 C 0.9180(2) -0.04507(17) 0.16591(14) 0.0214(6) Uani 1 1 d . .
H7A H 0.9143 -0.0285 0.2128 0.032 Uiso 1 1 calc R U
H7B H 0.9780 -0.0857 0.1704 0.032 Uiso 1 1 calc R U
H7C H 0.8487 -0.0716 0.1400 0.032 Uiso 1 1 calc R U
C8 C 0.8342(2) -0.01483(18) -0.00431(14) 0.0223(6) Uani 1 1 d . .
H8A H 0.7902 -0.0514 0.0171 0.033 Uiso 1 1 calc R U
H8B H 0.8840 -0.0500 -0.0221 0.033 Uiso 1 1 calc R U
H8C H 0.7857 0.0171 -0.0433 0.033 Uiso 1 1 calc R U
C9 C 0.9227(2) 0.16772(19) -0.03790(14) 0.0227(6) Uani 1 1 d . .
H9A H 0.8442 0.1753 -0.0605 0.034 Uiso 1 1 calc R U
H9B H 0.9532 0.1284 -0.0658 0.034 Uiso 1 1 calc R U
H9C H 0.9598 0.2228 -0.0347 0.034 Uiso 1 1 calc R U
C10 C 1.0638(2) 0.25328(18) 0.11167(16) 0.0249(6) Uani 1 1 d . .
H10A H 1.0239 0.2938 0.0761 0.037 Uiso 1 1 calc R U
H10B H 1.1371 0.2440 0.1063 0.037 Uiso 1 1 calc R U
H10C H 1.0701 0.2761 0.1586 0.037 Uiso 1 1 calc R U
C11 C 0.6419(2) 0.05978(16) 0.16195(13) 0.0177(5) Uani 1 1 d . .
H11A H 0.6730 0.0054 0.1513 0.021 Uiso 1 1 calc R U
H11B H 0.6121 0.0495 0.2022 0.021 Uiso 1 1 calc R U
C12 C 0.5460(2) 0.08482(17) 0.09763(13) 0.0167(5) Uani 1 1 d . .
H12A H 0.5172 0.1406 0.1072 0.020 Uiso 1 1 calc R U
H12B H 0.4866 0.0426 0.0925 0.020 Uiso 1 1 calc R U
C13 C 0.5750(2) 0.09071(17) 0.02673(13) 0.0168(5) Uani 1 1 d . .
H13A H 0.5068 0.1029 -0.0109 0.020 Uiso 1 1 calc R U
H13B H 0.6015 0.0342 0.0167 0.020 Uiso 1 1 calc R U
C14 C 0.5776(2) 0.44020(16) 0.11407(13) 0.0147(5) Uani 1 1 d . .
H14A H 0.5704 0.4626 0.0663 0.018 Uiso 1 1 calc R U
H14B H 0.5243 0.4701 0.1335 0.018 Uiso 1 1 calc R U
C15 C 0.6966(2) 0.45497(16) 0.16226(13) 0.0151(5) Uani 1 1 d . .
H15A H 0.6995 0.4449 0.2120 0.018 Uiso 1 1 calc R U
H15B H 0.7194 0.5144 0.1576 0.018 Uiso 1 1 calc R U
C16 C 0.4736(2) 0.30639(16) 0.17723(12) 0.0137(5) Uani 1 1 d . .
C17 C 0.5102(2) 0.24374(17) 0.23037(13) 0.0171(5) Uani 1 1 d . .
H17 H 0.5744 0.2119 0.2326 0.021 Uiso 1 1 calc R U
C18 C 0.4508(2) 0.22855(18) 0.28033(14) 0.0213(6) Uani 1 1 d . .
H18 H 0.4755 0.1865 0.3156 0.026 Uiso 1 1 calc R U
C19 C 0.3552(2) 0.27588(19) 0.27741(14) 0.0235(6) Uani 1 1 d . .
H19 H 0.3149 0.2651 0.3102 0.028 Uiso 1 1 calc R U
C20 C 0.3198(2) 0.33954(19) 0.22524(14) 0.0227(6) Uani 1 1 d . .
H20 H 0.2565 0.3723 0.2237 0.027 Uiso 1 1 calc R U
C21 C 0.3783(2) 0.35455(18) 0.17539(14) 0.0192(5) Uani 1 1 d . .
H21 H 0.3537 0.3971 0.1405 0.023 Uiso 1 1 calc R U
C22 C 0.3429(2) 0.26023(16) 0.01879(13) 0.0169(5) Uani 1 1 d . .
H22 H 0.3270 0.2400 0.0599 0.020 Uiso 1 1 calc R U
C23 C 0.2686(2) 0.24377(17) -0.04827(14) 0.0219(6) Uani 1 1 d . .
H23 H 0.2032 0.2129 -0.0516 0.026 Uiso 1 1 calc R U
C24 C 0.2913(2) 0.27299(18) -0.11008(14) 0.0235(6) Uani 1 1 d . .
H24 H 0.2415 0.2619 -0.1548 0.028 Uiso 1 1 calc R U
C25 C 0.3890(2) 0.31895(18) -0.10477(14) 0.0217(6) Uani 1 1 d . .
H25 H 0.4044 0.3389 -0.1462 0.026 Uiso 1 1 calc R U
C26 C 0.4637(2) 0.33534(17) -0.03833(13) 0.0175(5) Uani 1 1 d . .
H26 H 0.5295 0.3654 -0.0355 0.021 Uiso 1 1 calc R U
C27 C 0.4411(2) 0.30693(16) 0.02487(12) 0.0139(5) Uani 1 1 d . .
C28 C 0.8217(2) 0.38083(18) -0.00139(14) 0.0211(6) Uani 1 1 d . .
H28 H 0.8145 0.3210 0.0016 0.025 Uiso 1 1 calc R U
C29 C 0.8140(2) 0.43299(16) 0.05559(13) 0.0146(5) Uani 1 1 d . .
C30 C 0.8214(2) 0.52296(18) 0.04883(14) 0.0207(5) Uani 1 1 d . .
H30 H 0.8137 0.5591 0.0855 0.025 Uiso 1 1 calc R U
C31 C 0.8403(2) 0.55872(19) -0.01246(16) 0.0271(6) Uani 1 1 d . .
H31 H 0.8464 0.6186 -0.0162 0.033 Uiso 1 1 calc R U
C32 C 0.8501(2) 0.5058(2) -0.06784(16) 0.0292(7) Uani 1 1 d . .
H32 H 0.8636 0.5300 -0.1084 0.035 Uiso 1 1 calc R U
C33 C 0.8399(3) 0.4171(2) -0.06281(15) 0.0293(7) Uani 1 1 d . .
H33 H 0.8452 0.3815 -0.1004 0.035 Uiso 1 1 calc R U
C34 C 0.9979(2) 0.46358(17) 0.20638(14) 0.0186(5) Uani 1 1 d . .
H34 H 0.9855 0.5018 0.1678 0.022 Uiso 1 1 calc R U
C35 C 0.9213(2) 0.39675(16) 0.20586(13) 0.0147(5) Uani 1 1 d . .
C36 C 0.9420(2) 0.34076(18) 0.26472(14) 0.0224(6) Uani 1 1 d . .
H36 H 0.8920 0.2961 0.2650 0.027 Uiso 1 1 calc R U
C37 C 1.0361(3) 0.3509(2) 0.32269(15) 0.0278(6) Uani 1 1 d . .
H37 H 1.0487 0.3134 0.3617 0.033 Uiso 1 1 calc R U
C38 C 1.1112(2) 0.4168(2) 0.32256(15) 0.0274(6) Uani 1 1 d . .
H38 H 1.1743 0.4235 0.3615 0.033 Uiso 1 1 calc R U
C39 C 1.0927(2) 0.47264(19) 0.26479(15) 0.0254(6) Uani 1 1 d . .
H39 H 1.1438 0.5166 0.2648 0.030 Uiso 1 1 calc R U
Co1 Co 0.83576(3) 0.14143(3) 0.10245(2) 0.01115(10) Uani 1 1 d . .
Ni1 Ni 0.70596(3) 0.25637(3) 0.11759(2) 0.01029(10) Uani 1 1 d . .
P1 P 0.79129(5) 0.37883(4) 0.13455(3) 0.01121(13) Uani 1 1 d . .
P2 P 0.55003(5) 0.32207(4) 0.11007(3) 0.01143(13) Uani 1 1 d . .
S1 S 0.75610(5) 0.13897(4) 0.18972(3) 0.01273(13) Uani 1 1 d . .
S2 S 0.67971(5) 0.17192(4) 0.02119(3) 0.01195(12) Uani 1 1 d . .

loop_
_atom_site_aniso_label
_atom_site_aniso_U_11
_atom_site_aniso_U_22
_atom_site_aniso_U_33
_atom_site_aniso_U_23
_atom_site_aniso_U_13
_atom_site_aniso_U_12
C1 0.0137(12) 0.0223(14) 0.0155(12) 0.0009(10) 0.0053(10) 0.0042(10)
C2 0.0180(12) 0.0169(13) 0.0146(12) 0.0030(10) 0.0069(10) 0.0071(10)
C3 0.0183(12) 0.0172(13) 0.0167(12) 0.0020(10) 0.0093(10) 0.0092(10)
C4 0.0174(12) 0.0215(13) 0.0153(12) 0.0038(10) 0.0104(10) 0.0068(10)
C5 0.0118(11) 0.0223(13) 0.0184(12) 0.0005(10) 0.0089(10) 0.0027(10)
C6 0.0218(14) 0.0331(16) 0.0169(13) -0.0005(11) 0.0017(11) 0.0048(12)
C7 0.0278(14) 0.0209(14) 0.0184(13) 0.0067(11) 0.0114(11) 0.0092(11)
C8 0.0272(14) 0.0216(14) 0.0182(13) -0.0022(11) 0.0069(11) 0.0072(11)
C9 0.0298(15) 0.0274(15) 0.0170(13) 0.0063(11) 0.0163(11) 0.0086(12)
C10 0.0187(13) 0.0285(16) 0.0302(15) 0.0029(12) 0.0112(12) -0.0026(11)
C11 0.0222(13) 0.0152(13) 0.0187(12) 0.0014(10) 0.0104(10) -0.0037(10)
C12 0.0168(12) 0.0164(13) 0.0196(12) -0.0023(10) 0.0095(10) -0.0052(10)
C13 0.0172(12) 0.0177(13) 0.0162(12) -0.0050(10) 0.0061(10) -0.0050(10)
C14 0.0159(12) 0.0121(12) 0.0179(12) -0.0002(9) 0.0076(10) 0.0017(9)
C15 0.0188(12) 0.0140(12) 0.0150(12) -0.0031(9) 0.0090(10) 0.0006(10)
C16 0.0143(11) 0.0170(12) 0.0105(11) -0.0059(9) 0.0044(9) -0.0036(10)
C17 0.0179(12) 0.0183(13) 0.0169(12) -0.0036(10) 0.0079(10) -0.0020(10)
C18 0.0271(14) 0.0235(14) 0.0169(12) -0.0010(11) 0.0119(11) -0.0032(11)
C19 0.0244(14) 0.0338(16) 0.0175(13) -0.0097(11) 0.0145(11) -0.0083(12)
C20 0.0156(13) 0.0340(16) 0.0208(13) -0.0097(12) 0.0089(11) -0.0021(11)
C21 0.0154(12) 0.0266(15) 0.0154(12) -0.0039(10) 0.0040(10) 0.0015(10)
C22 0.0178(12) 0.0174(13) 0.0160(12) -0.0001(10) 0.0058(10) 0.0013(10)
C23 0.0214(13) 0.0191(14) 0.0235(14) -0.0049(11) 0.0034(11) -0.0006(11)
C24 0.0279(15) 0.0227(14) 0.0142(12) -0.0054(11) -0.0033(11) 0.0072(11)
C25 0.0302(15) 0.0212(14) 0.0142(12) 0.0007(10) 0.0070(11) 0.0084(11)
C26 0.0208(13) 0.0171(13) 0.0155(12) 0.0004(10) 0.0064(10) 0.0031(10)
C27 0.0163(12) 0.0129(12) 0.0121(11) -0.0019(9) 0.0031(9) 0.0040(9)
C28 0.0260(14) 0.0213(14) 0.0183(13) 0.0022(10) 0.0102(11) 0.0012(11)
C29 0.0115(11) 0.0184(13) 0.0151(12) 0.0033(9) 0.0056(9) 0.0020(9)
C30 0.0214(13) 0.0201(14) 0.0245(13) 0.0035(11) 0.0130(11) 0.0015(11)
C31 0.0293(15) 0.0222(15) 0.0360(16) 0.0152(12) 0.0192(13) 0.0078(12)
C32 0.0291(15) 0.0384(18) 0.0264(15) 0.0164(13) 0.0181(13) 0.0098(13)
C33 0.0353(17) 0.0385(18) 0.0205(14) 0.0022(13) 0.0181(13) 0.0034(14)
C34 0.0162(12) 0.0215(14) 0.0206(13) -0.0039(10) 0.0092(10) -0.0018(10)
C35 0.0146(12) 0.0172(13) 0.0130(11) -0.0033(9) 0.0053(9) 0.0012(10)
C36 0.0283(15) 0.0221(14) 0.0155(13) -0.0020(11) 0.0042(11) -0.0023(11)
C37 0.0336(16) 0.0296(16) 0.0152(13) -0.0009(11) -0.0013(12) 0.0041(13)
C38 0.0197(14) 0.0374(17) 0.0206(14) -0.0113(12) -0.0017(11) 0.0067(12)
C39 0.0165(13) 0.0285(16) 0.0316(15) -0.0129(12) 0.0076(11) -0.0037(11)
Co1 0.0123(2) 0.0135(2) 0.00933(19) 0.00094(15) 0.00564(15) 0.00200(15)
Ni1 0.0111(2) 0.0105(2) 0.0108(2) -0.00024(15) 0.00570(16) 0.00023(15)
P1 0.0131(3) 0.0122(3) 0.0099(3) -0.0011(2) 0.0058(2) -0.0011(2)
P2 0.0118(3) 0.0133(3) 0.0105(3) -0.0007(2) 0.0052(2) -0.0001(2)
S1 0.0147(3) 0.0150(3) 0.0101(3) 0.0018(2) 0.0061(2) 0.0005(2)
S2 0.0136(3) 0.0138(3) 0.0091(3) -0.0010(2) 0.0042(2) 0.0001(2)

loop_
_atom_type_symbol
_atom_type_description
_atom_type_scat_dispersion_real
_atom_type_scat_dispersion_imag
_atom_type_scat_source
C C 0.0181 0.0091 'International Tables Vol C Tables 4.2.6.8 and 6.1.1.4'
H H 0.0000 0.0000 'International Tables Vol C Tables 4.2.6.8 and 6.1.1.4'
Co Co -2.3653 3.6143 'International Tables Vol C Tables 4.2.6.8 and 6.1.1.4'
Ni Ni -3.0029 0.5091 'International Tables Vol C Tables 4.2.6.8 and 6.1.1.4'
P P 0.2955 0.4335 'International Tables Vol C Tables 4.2.6.8 and 6.1.1.4'
S S 0.3331 0.5567 'International Tables Vol C Tables 4.2.6.8 and 6.1.1.4'

loop_
_geom_angle_atom_site_label_1
_geom_angle_atom_site_label_2
_geom_angle_atom_site_label_3
_geom_angle
C5 C1 C2 108.1(2)
C5 C1 C6 127.0(2)
C2 C1 C6 124.7(2)
C5 C1 Co1 71.30(14)
C2 C1 Co1 69.00(14)
C6 C1 Co1 128.82(18)
C3 C2 C1 108.0(2)
C3 C2 C7 126.4(2)
C1 C2 C7 125.6(2)
C3 C2 Co1 69.48(14)
C1 C2 Co1 70.37(14)
C7 C2 Co1 125.53(17)
C2 C3 C4 107.5(2)
C2 C3 C8 126.8(2)
C4 C3 C8 125.7(2)
C2 C3 Co1 70.13(14)
C4 C3 Co1 70.32(14)
C8 C3 Co1 125.79(18)
C5 C4 C3 108.6(2)
C5 C4 C9 127.2(2)
C3 C4 C9 124.1(2)
C5 C4 Co1 71.60(13)
C3 C4 Co1 68.91(13)
C9 C4 Co1 128.44(18)
C4 C5 C1 107.7(2)
C4 C5 C10 126.4(2)
C1 C5 C10 125.7(2)
C4 C5 Co1 68.67(14)
C1 C5 Co1 69.00(14)
C10 C5 Co1 130.34(18)
C12 C11 S1 116.04(17)
C11 C12 C13 115.3(2)
C12 C13 S2 116.72(17)
C15 C14 P2 107.97(17)
C14 C15 P1 108.43(16)
C17 C16 C21 119.1(2)
C17 C16 P2 119.41(18)
C21 C16 P2 121.51(19)
C16 C17 C18 120.3(2)
C19 C18 C17 120.2(3)
C18 C19 C20 119.6(2)
C21 C20 C19 120.4(3)
C20 C21 C16 120.5(3)
C23 C22 C27 120.6(2)
C24 C23 C22 120.5(3)
C23 C24 C25 119.5(2)
C26 C25 C24 120.5(2)
C25 C26 C27 120.6(2)
C22 C27 C26 118.4(2)
C22 C27 P2 123.33(18)
C26 C27 P2 117.90(19)
C29 C28 C33 120.9(3)
C28 C29 C30 118.4(2)
C28 C29 P1 117.59(19)
C30 C29 P1 123.96(19)
C31 C30 C29 120.3(3)
C32 C31 C30 120.4(3)
C33 C32 C31 119.9(3)
C32 C33 C28 119.9(3)
C39 C34 C35 119.9(3)
C36 C35 C34 118.7(2)
C36 C35 P1 116.43(19)
C34 C35 P1 124.86(19)
C37 C36 C35 120.9(3)
C38 C37 C36 120.0(3)
C39 C38 C37 120.1(3)
C38 C39 C34 120.5(3)
C3 Co1 C2 40.38(9)
C3 Co1 C4 40.76(10)
C2 Co1 C4 67.76(10)
C3 Co1 C1 68.04(10)
C2 Co1 C1 40.62(10)
C4 Co1 C1 67.20(10)
C3 Co1 C5 67.73(10)
C2 Co1 C5 67.45(10)
C4 Co1 C5 39.73(10)
C1 Co1 C5 39.70(10)
C3 Co1 S2 101.07(7)
C2 Co1 S2 134.74(7)
C4 Co1 S2 98.84(7)
C1 Co1 S2 166.00(7)
C5 Co1 S2 129.02(7)
C3 Co1 S1 133.77(7)
C2 Co1 S1 101.59(7)
C4 Co1 S1 167.61(7)
C1 Co1 S1 100.68(7)
C5 Co1 S1 131.43(7)
S2 Co1 S1 93.22(2)
C3 Co1 Ni1 157.63(7)
C2 Co1 Ni1 159.00(7)
C4 Co1 Ni1 132.31(7)
C1 Co1 Ni1 133.22(7)
C5 Co1 Ni1 122.05(7)
S2 Co1 Ni1 56.756(19)
S1 Co1 Ni1 57.686(19)
P1 Ni1 P2 89.80(3)
P1 Ni1 S2 126.25(3)
P2 Ni1 S2 107.56(3)
P1 Ni1 S1 124.69(3)
P2 Ni1 S1 120.10(3)
S2 Ni1 S1 90.17(2)
P1 Ni1 Co1 109.56(2)
P2 Ni1 Co1 159.20(3)
S2 Ni1 Co1 55.038(19)
S1 Ni1 Co1 54.995(18)
C35 P1 C29 104.49(11)
C35 P1 C15 100.73(11)
C29 P1 C15 102.56(11)
C35 P1 Ni1 122.92(8)
C29 P1 Ni1 117.27(8)
C15 P1 Ni1 105.79(8)
C27 P2 C16 102.91(11)
C27 P2 C14 104.15(11)
C16 P2 C14 103.15(11)
C27 P2 Ni1 115.08(8)
C16 P2 Ni1 121.92(8)
C14 P2 Ni1 107.74(8)
C11 S1 Co1 105.52(8)
C11 S1 Ni1 107.06(8)
Co1 S1 Ni1 67.32(2)
C13 S2 Co1 108.36(9)
C13 S2 Ni1 106.66(8)
Co1 S2 Ni1 68.21(2)

loop_
_geom_bond_atom_site_label_1
_geom_bond_atom_site_label_2
_geom_bond_distance
C1 C5 1.426(4)
C1 C2 1.441(4)
C1 C6 1.500(4)
C1 Co1 2.084(3)
C2 C3 1.423(3)
C2 C7 1.498(3)
C2 Co1 2.066(2)
C3 C4 1.440(4)
C3 C8 1.496(4)
C3 Co1 2.057(2)
C4 C5 1.424(4)
C4 C9 1.503(3)
C4 Co1 2.076(2)
C5 C10 1.495(4)
C5 Co1 2.115(2)
C11 C12 1.515(4)
C11 S1 1.836(3)
C12 C13 1.523(3)
C13 S2 1.833(2)
C14 C15 1.530(3)
C14 P2 1.849(2)
C15 P1 1.850(2)
C16 C17 1.392(4)
C16 C21 1.393(3)
C16 P2 1.837(2)
C17 C18 1.397(3)
C18 C19 1.385(4)
C19 C20 1.389(4)
C20 C21 1.387(4)
C22 C23 1.392(4)
C22 C27 1.396(4)
C23 C24 1.385(4)
C24 C25 1.387(4)
C25 C26 1.385(4)
C26 C27 1.405(3)
C27 P2 1.835(2)
C28 C29 1.393(4)
C28 C33 1.393(4)
C29 C30 1.398(4)
C29 P1 1.837(2)
C30 C31 1.391(4)
C31 C32 1.383(4)
C32 C33 1.378(4)
C34 C39 1.395(4)
C34 C35 1.403(4)
C35 C36 1.396(4)
C35 P1 1.831(3)
C36 C37 1.387(4)
C37 C38 1.381(4)
C38 C39 1.381(4)
Co1 S2 2.1820(7)
Co1 S1 2.1947(6)
Co1 Ni1 2.4722(5)
Ni1 P1 2.1450(7)
Ni1 P2 2.1605(7)
Ni1 S2 2.2268(7)
Ni1 S1 2.2645(7)
